data_7020619
loop_
_publ_author_name
'Vajpayee, Vaishali'
'Lee, Sunmi'
'Kim, Seol-Hee'
'Kang, Se Chan'
'Cook, Timothy R.'
'Kim, Hyunuk'
'Kim, Dong Wook'
'Verma, Shashi'
'Lah, Myoung Soo'
'Kim, In Su'
'Wang, Ming'
'Stang, Peter J.'
'Chi, Ki-Whan'

_publ_section_title
;
 Self-assembled metalla-rectangles bearing azodipyridyl ligands:
 synthesis, characterization and antitumor activity.
;
_journal_issue 2
_journal_name_full 'Dalton transactions (Cambridge, England : 2003)'
_journal_page_first 466
_journal_page_last 475
_journal_paper_doi 10.1039/c2dt31014g
_journal_volume 42
_journal_year 2013
_chemical_formula_sum 'C76 H76 F12 N8 O20 Ru4 S4'
_chemical_formula_weight 2181.97
_chemical_name_systematic
;
?
;
_space_group_IT_number 2
_symmetry_cell_setting triclinic
_symmetry_space_group_name_Hall '-P 1'
_symmetry_space_group_name_H-M 'P -1'
_atom_sites_solution_hydrogens geom
_atom_sites_solution_primary direct
_atom_sites_solution_secondary difmap
_audit_creation_method SHELXL-97
_cell_angle_alpha 97.98(3)
_cell_angle_beta 94.22(3)
_cell_angle_gamma 91.94(3)
_cell_formula_units_Z 2
_cell_length_a 10.472(2)
_cell_length_b 19.443(4)
_cell_length_c 24.876(5)
_cell_measurement_reflns_used 20128
_cell_measurement_temperature 100(2)
_cell_measurement_theta_max 30.36
_cell_measurement_theta_min 1.34
_cell_volume 4997.3(18)
_computing_cell_refinement 'HKL2000 (Z. Otwinowski and W. Minor, 1997)'
_computing_data_collection 'ADSC Quantum software'
_computing_data_reduction 'HKL2000 (Z. Otwinowski and W. Minor, 1997)'
_computing_molecular_graphics 'Materials Studio 4.1'
_computing_publication_material 'Materials Studio 4.1'
_computing_structure_refinement 'SHELXL-97 (Sheldrick, 1997)'
_computing_structure_solution 'SHELXS-97 (Sheldrick, 1990)'
_diffrn_ambient_temperature 100(2)
_diffrn_measured_fraction_theta_full 0.921
_diffrn_measured_fraction_theta_max 0.921
_diffrn_measurement_device_type 'CCD area detector'
_diffrn_measurement_method 'phi scans'
_diffrn_radiation_monochromator 'Si(111) double crystal monochromator'
_diffrn_radiation_source 'bending magnet 6B MX beamline'
_diffrn_radiation_type synchrotron
_diffrn_radiation_wavelength 0.90000
_diffrn_reflns_av_R_equivalents 0.0282
_diffrn_reflns_av_sigmaI/netI 0.0386
_diffrn_reflns_limit_h_max 9
_diffrn_reflns_limit_h_min -9
_diffrn_reflns_limit_k_max 18
_diffrn_reflns_limit_k_min -18
_diffrn_reflns_limit_l_max 23
_diffrn_reflns_limit_l_min -23
_diffrn_reflns_number 15485
_diffrn_reflns_theta_full 25.00
_diffrn_reflns_theta_max 25.00
_diffrn_reflns_theta_min 1.34
_exptl_absorpt_coefficient_mu 0.762
_exptl_absorpt_correction_T_max 0.8626
_exptl_absorpt_correction_T_min 0.7453
_exptl_absorpt_correction_type multi-scan
_exptl_absorpt_process_details HKL2000
_exptl_crystal_colour colorless
_exptl_crystal_density_diffrn 1.450
_exptl_crystal_density_method 'not measured'
_exptl_crystal_description block
_exptl_crystal_F_000 2192
_exptl_crystal_size_max 0.41
_exptl_crystal_size_mid 0.25
_exptl_crystal_size_min 0.20
_platon_squeeze_details ' ?'
_refine_diff_density_max 1.632
_refine_diff_density_min -0.970
_refine_diff_density_rms 0.191
_refine_ls_extinction_coef 0.0012(3)
_refine_ls_extinction_expression Fc^*^=kFc[1+0.001xFc^2^\l^3^/sin(2\q)]^-1/4^
_refine_ls_extinction_method SHELXL
_refine_ls_goodness_of_fit_ref 1.067
_refine_ls_hydrogen_treatment constr
_refine_ls_matrix_type full
_refine_ls_number_parameters 1166
_refine_ls_number_reflns 7974
_refine_ls_number_restraints 0
_refine_ls_restrained_S_all 1.067
_refine_ls_R_factor_all 0.0841
_refine_ls_R_factor_gt 0.0753
_refine_ls_shift/su_max 0.000
_refine_ls_shift/su_mean 0.000
_refine_ls_structure_factor_coef Fsqd
_refine_ls_weighting_details 'calc w=1/[\s^2^(Fo^2^)+(0.1630P)^2^+41.5991P] where P=(Fo^2^+2Fc^2^)/3'
_refine_ls_weighting_scheme calc
_refine_ls_wR_factor_gt 0.2389
_refine_ls_wR_factor_ref 0.2461
_reflns_number_gt 6572
_reflns_number_total 7974
_reflns_threshold_expression >2sigma(I)
_cod_data_source_file c2dt31014g.txt
_cod_data_source_block chitr
_cod_depositor_comments
;
The following automatic conversions were performed:

'_symmetry_cell_setting' value 'Triclinic' changed to 'triclinic'
according to /home/saulius/struct/CIF-dictionaries/cif_core.dic
dictionary named 'cif_core.dic' version 2.4.2 from 2011-04-26.

Automatic conversion script
Id: cif_fix_values 1891 2012-01-12 08:04:46Z andrius 
;
_cod_original_cell_volume 4997.3(17)
_cod_original_sg_symbol_H-M P-1
_cod_database_code 7020619

loop_
_symmetry_equiv_pos_as_xyz
'x, y, z'
'-x, -y, -z'

loop_
_atom_site_label
_atom_site_type_symbol
_atom_site_fract_x
_atom_site_fract_y
_atom_site_fract_z
_atom_site_U_iso_or_equiv
_atom_site_adp_type
_atom_site_occupancy
_atom_site_symmetry_multiplicity
_atom_site_calc_flag
_atom_site_refinement_flags
_atom_site_disorder_assembly
_atom_site_disorder_group
Ru1 Ru 0.38559(11) -0.12280(5) 0.16997(4) 0.0397(5) Uani 1 1 d . . .
Ru2 Ru 0.47523(11) 0.25949(5) 0.32715(4) 0.0399(5) Uani 1 1 d . . .
Ru3 Ru 0.99178(11) 0.59637(5) 0.31847(4) 0.0423(5) Uani 1 1 d . . .
Ru4 Ru 0.93388(11) 0.21073(5) 0.16702(4) 0.0394(5) Uani 1 1 d . . .
O1A O 0.5314(8) -0.0469(5) 0.2000(4) 0.040(2) Uani 1 1 d . . .
O2A O 0.2852(8) -0.0444(4) 0.2115(3) 0.041(2) Uani 1 1 d . . .
O3A O 0.3448(8) 0.1757(5) 0.3134(3) 0.043(2) Uani 1 1 d . . .
O4A O 0.5858(9) 0.1768(5) 0.2984(3) 0.040(2) Uani 1 1 d . . .
N1A N 0.5193(12) 0.2274(5) 0.4038(4) 0.042(3) Uani 1 1 d . . .
N2A N 0.5826(13) 0.1535(5) 0.7521(4) 0.043(3) Uani 1 1 d . . .
N3A N 0.6035(13) 0.1868(6) 0.5625(5) 0.053(3) Uani 1 1 d . . .
N4A N 0.5107(13) 0.1874(6) 0.5910(5) 0.051(3) Uani 1 1 d . . .
C1A C 0.4952(14) 0.0062(8) 0.2286(5) 0.038(4) Uani 1 1 d . . .
C2A C 0.3537(15) 0.0077(7) 0.2360(5) 0.040(4) Uani 1 1 d . . .
C3A C 0.3019(14) 0.0638(7) 0.2669(5) 0.039(4) Uani 1 1 d . . .
H3A H 0.2139 0.0631 0.2738 0.047 Uiso 1 1 calc R . .
C4A C 0.3833(15) 0.1207(7) 0.2871(5) 0.040(4) Uani 1 1 d . . .
C5A C 0.5255(14) 0.1202(8) 0.2796(5) 0.036(3) Uani 1 1 d . . .
C6A C 0.5764(14) 0.0613(8) 0.2544(5) 0.046(4) Uani 1 1 d . . .
H6A H 0.6667 0.0579 0.2546 0.055 Uiso 1 1 calc R . .
C7A C 0.2268(14) -0.1371(7) 0.1079(5) 0.042(4) Uani 1 1 d . . .
C8A C 0.3324(14) -0.1087(7) 0.0857(5) 0.044(4) Uani 1 1 d . . .
H8A H 0.3277 -0.0600 0.0771 0.053 Uiso 1 1 calc R . .
C9A C 0.4538(14) -0.1374(7) 0.0891(5) 0.044(4) Uani 1 1 d . . .
H9A H 0.5310 -0.1098 0.0815 0.053 Uiso 1 1 calc R . .
C10A C 0.4700(16) -0.2007(7) 0.1135(5) 0.044(4) Uani 1 1 d . . .
C11A C 0.3630(15) -0.2305(7) 0.1320(5) 0.044(4) Uani 1 1 d . . .
H11A H 0.3772 -0.2672 0.1560 0.053 Uiso 1 1 calc R . .
C12A C 0.2418(13) -0.1995(7) 0.1315(5) 0.043(4) Uani 1 1 d . . .
H12A H 0.1733 -0.2163 0.1532 0.051 Uiso 1 1 calc R . .
C13A C 0.0996(13) -0.1025(8) 0.1107(6) 0.057(4) Uani 1 1 d . . .
H13A H 0.1135 -0.0523 0.1115 0.085 Uiso 1 1 calc R . .
H13B H 0.0605 -0.1116 0.1438 0.085 Uiso 1 1 calc R . .
H13C H 0.0424 -0.1213 0.0787 0.085 Uiso 1 1 calc R . .
C14A C 0.5960(15) -0.2335(7) 0.1134(6) 0.055(4) Uani 1 1 d . . .
H14A H 0.6027 -0.2577 0.1464 0.066 Uiso 1 1 calc R . .
C15A C 0.7129(14) -0.1818(8) 0.1197(5) 0.055(4) Uani 1 1 d . . .
H15A H 0.7203 -0.1627 0.0855 0.082 Uiso 1 1 calc R . .
H15B H 0.7908 -0.2059 0.1284 0.082 Uiso 1 1 calc R . .
H15C H 0.7019 -0.1439 0.1491 0.082 Uiso 1 1 calc R . .
C16A C 0.5963(15) -0.2906(7) 0.0646(5) 0.059(4) Uani 1 1 d . . .
H16A H 0.5335 -0.3278 0.0683 0.089 Uiso 1 1 calc R . .
H16B H 0.6818 -0.3094 0.0632 0.089 Uiso 1 1 calc R . .
H16C H 0.5739 -0.2711 0.0310 0.089 Uiso 1 1 calc R . .
C17A C 0.4895(16) 0.3127(7) 0.2549(5) 0.045(4) Uani 1 1 d . . .
C18A C 0.3641(15) 0.3143(7) 0.2701(6) 0.049(4) Uani 1 1 d . . .
H18A H 0.2954 0.2874 0.2450 0.058 Uiso 1 1 calc R . .
C19A C 0.3359(14) 0.3387(7) 0.3229(5) 0.043(4) Uani 1 1 d . . .
H19A H 0.2476 0.3295 0.3339 0.052 Uiso 1 1 calc R . .
C20A C 0.4364(16) 0.3661(7) 0.3648(6) 0.049(4) Uani 1 1 d . . .
C21A C 0.5642(14) 0.3645(6) 0.3499(5) 0.040(4) Uani 1 1 d . . .
H21A H 0.6357 0.3720 0.3793 0.048 Uiso 1 1 calc R . .
C22A C 0.5917(14) 0.3361(7) 0.2971(5) 0.044(4) Uani 1 1 d . . .
H22A H 0.6823 0.3259 0.2898 0.053 Uiso 1 1 calc R . .
C23A C 0.5201(15) 0.2803(8) 0.1986(5) 0.062(4) Uani 1 1 d . . .
H23A H 0.4519 0.2459 0.1832 0.093 Uiso 1 1 calc R . .
H23B H 0.6019 0.2574 0.2012 0.093 Uiso 1 1 calc R . .
H23C H 0.5264 0.3165 0.1751 0.093 Uiso 1 1 calc R . .
C24A C 0.3952(15) 0.3931(7) 0.4204(6) 0.055(4) Uani 1 1 d . . .
H24A H 0.3301 0.3590 0.4301 0.065 Uiso 1 1 calc R . .
C25A C 0.3325(15) 0.4615(8) 0.4183(6) 0.065(4) Uani 1 1 d . . .
H25A H 0.3956 0.4961 0.4100 0.098 Uiso 1 1 calc R . .
H25B H 0.2996 0.4773 0.4536 0.098 Uiso 1 1 calc R . .
H25C H 0.2615 0.4554 0.3898 0.098 Uiso 1 1 calc R . .
C26A C 0.5083(14) 0.4018(7) 0.4654(5) 0.055(4) Uani 1 1 d . . .
H26A H 0.5733 0.4350 0.4567 0.083 Uiso 1 1 calc R . .
H26B H 0.5465 0.3568 0.4674 0.083 Uiso 1 1 calc R . .
H26C H 0.4763 0.4190 0.5006 0.083 Uiso 1 1 calc R . .
C27A C 0.4235(15) 0.2058(7) 0.4317(5) 0.043(4) Uani 1 1 d . . .
H27A H 0.3386 0.2012 0.4149 0.052 Uiso 1 1 calc R . .
C28A C 0.4443(14) 0.1902(7) 0.4837(6) 0.047(4) Uani 1 1 d . . .
H28A H 0.3752 0.1749 0.5023 0.057 Uiso 1 1 calc R . .
C29A C 0.5648(17) 0.1970(7) 0.5078(5) 0.048(4) Uani 1 1 d . . .
C30A C 0.6678(16) 0.2155(7) 0.4791(6) 0.051(4) Uani 1 1 d . . .
H30A H 0.7535 0.2179 0.4949 0.062 Uiso 1 1 calc R . .
C31A C 0.6398(14) 0.2303(7) 0.4267(6) 0.050(4) Uani 1 1 d . . .
H31A H 0.7081 0.2428 0.4063 0.061 Uiso 1 1 calc R . .
C32A C 0.6808(15) 0.1551(6) 0.7208(6) 0.043(4) Uani 1 1 d . . .
H32A H 0.7646 0.1484 0.7360 0.051 Uiso 1 1 calc R . .
C33A C 0.6650(14) 0.1659(7) 0.6675(5) 0.043(4) Uani 1 1 d . . .
H33A H 0.7364 0.1663 0.6461 0.052 Uiso 1 1 calc R . .
C34A C 0.5433(15) 0.1762(7) 0.6454(6) 0.045(4) Uani 1 1 d . . .
C35A C 0.4420(15) 0.1778(7) 0.6788(6) 0.053(4) Uani 1 1 d . . .
H35A H 0.3582 0.1870 0.6651 0.064 Uiso 1 1 calc R . .
C36A C 0.4651(15) 0.1657(7) 0.7324(5) 0.047(4) Uani 1 1 d . . .
H36A H 0.3962 0.1661 0.7552 0.056 Uiso 1 1 calc R . .
O1B O 1.1052(9) 0.5190(5) 0.2840(3) 0.043(2) Uani 1 1 d . . .
O2B O 0.8572(8) 0.5203(5) 0.2822(3) 0.042(2) Uani 1 1 d . . .
O3B O 0.8249(9) 0.2969(5) 0.1838(3) 0.044(2) Uani 1 1 d . . .
O4B O 1.0723(8) 0.2913(5) 0.1908(3) 0.038(2) Uani 1 1 d . . .
N1B N 0.9408(11) 0.2439(5) 0.0902(4) 0.038(3) Uani 1 1 d . . .
N2B N 1.0173(13) 0.3734(5) -0.2401(5) 0.046(3) Uani 1 1 d . . .
N3B N 0.9380(14) 0.3121(6) -0.0627(5) 0.053(3) Uani 1 1 d . . .
N4B N 1.0428(14) 0.3197(6) -0.0822(5) 0.049(3) Uani 1 1 d . . .
C1B C 1.0469(14) 0.4645(8) 0.2586(5) 0.041(4) Uani 1 1 d . . .
C2B C 0.9013(15) 0.4651(7) 0.2568(5) 0.042(4) Uani 1 1 d . . .
C3B C 0.8254(13) 0.4098(7) 0.2279(5) 0.040(3) Uani 1 1 d . . .
H3B H 0.7350 0.4125 0.2229 0.048 Uiso 1 1 calc R . .
C4B C 0.8851(14) 0.3517(8) 0.2069(5) 0.041(4) Uani 1 1 d . . .
C5B C 1.0310(13) 0.3492(8) 0.2108(5) 0.036(3) Uani 1 1 d . . .
C6B C 1.1037(14) 0.4073(7) 0.2336(5) 0.041(4) Uani 1 1 d . . .
H6B H 1.1941 0.4080 0.2321 0.049 Uiso 1 1 calc R . .
C7B C 1.1417(15) 0.6452(7) 0.3768(5) 0.047(4) Uani 1 1 d . . .
C8B C 1.0776(17) 0.5909(7) 0.3993(5) 0.051(4) Uani 1 1 d . . .
H8B H 1.1258 0.5489 0.4058 0.061 Uiso 1 1 calc R . .
C9B C 0.9470(16) 0.5886(7) 0.4020(5) 0.048(4) Uani 1 1 d . . .
H9B H 0.9042 0.5446 0.4096 0.057 Uiso 1 1 calc R . .
C10B C 0.8698(15) 0.6390(7) 0.3810(5) 0.044(4) Uani 1 1 d . . .
C11B C 0.9315(16) 0.6944(7) 0.3604(5) 0.046(4) Uani 1 1 d . . .
H11B H 0.8783 0.7246 0.3391 0.055 Uiso 1 1 calc R . .
C12B C 1.0670(16) 0.6977(7) 0.3577(5) 0.050(4) Uani 1 1 d . . .
H12B H 1.1064 0.7307 0.3355 0.060 Uiso 1 1 calc R . .
C13B C 1.2838(15) 0.6443(8) 0.3709(6) 0.060(4) Uani 1 1 d . . .
H13D H 1.3303 0.6566 0.4068 0.090 Uiso 1 1 calc R . .
H13E H 1.3076 0.6781 0.3471 0.090 Uiso 1 1 calc R . .
H13F H 1.3060 0.5977 0.3549 0.090 Uiso 1 1 calc R . .
C14B C 0.7275(15) 0.6363(7) 0.3825(5) 0.053(4) Uani 1 1 d . . .
H14B H 0.6908 0.6589 0.3515 0.063 Uiso 1 1 calc R . .
C15B C 0.6628(17) 0.5644(8) 0.3780(6) 0.073(5) Uani 1 1 d . . .
H15D H 0.6946 0.5340 0.3475 0.109 Uiso 1 1 calc R . .
H15E H 0.5699 0.5678 0.3717 0.109 Uiso 1 1 calc R . .
H15F H 0.6822 0.5451 0.4119 0.109 Uiso 1 1 calc R . .
C16B C 0.6971(18) 0.6813(9) 0.4357(7) 0.083(5) Uani 1 1 d . . .
H16D H 0.7509 0.6682 0.4663 0.125 Uiso 1 1 calc R . .
H16E H 0.6066 0.6738 0.4418 0.125 Uiso 1 1 calc R . .
H16F H 0.7146 0.7304 0.4329 0.125 Uiso 1 1 calc R . .
C17B C 0.8673(14) 0.1028(6) 0.1326(5) 0.038(3) Uani 1 1 d . . .
C18B C 0.7871(14) 0.1301(6) 0.1738(6) 0.044(4) Uani 1 1 d . . .
H18B H 0.6955 0.1383 0.1631 0.053 Uiso 1 1 calc R . .
C19B C 0.8405(15) 0.1586(7) 0.2278(5) 0.047(4) Uani 1 1 d . . .
H19B H 0.7852 0.1859 0.2532 0.056 Uiso 1 1 calc R . .
C20B C 0.9746(15) 0.1612(7) 0.2406(5) 0.045(4) Uani 1 1 d . . .
C21B C 1.0536(15) 0.1359(6) 0.1984(6) 0.048(4) Uani 1 1 d . . .
H21B H 1.1481 0.1469 0.2042 0.057 Uiso 1 1 calc R . .
C22B C 1.0020(14) 0.1059(6) 0.1456(6) 0.044(4) Uani 1 1 d . . .
H22B H 1.0605 0.0970 0.1157 0.053 Uiso 1 1 calc R . .
C23B C 1.0336(15) 0.1936(8) 0.2947(5) 0.062(4) Uani 1 1 d . . .
H23D H 0.9714 0.2227 0.3136 0.092 Uiso 1 1 calc R . .
H23E H 1.1094 0.2224 0.2898 0.092 Uiso 1 1 calc R . .
H23F H 1.0589 0.1571 0.3163 0.092 Uiso 1 1 calc R . .
C24B C 0.8045(13) 0.0719(7) 0.0786(5) 0.046(4) Uani 1 1 d . . .
H24B H 0.7322 0.1013 0.0690 0.055 Uiso 1 1 calc R . .
C25B C 0.7479(16) -0.0017(8) 0.0852(7) 0.071(5) Uani 1 1 d . . .
H25D H 0.8164 -0.0294 0.0987 0.107 Uiso 1 1 calc R . .
H25E H 0.7102 -0.0249 0.0498 0.107 Uiso 1 1 calc R . .
H25F H 0.6817 0.0032 0.1111 0.107 Uiso 1 1 calc R . .
C26B C 0.8957(15) 0.0669(8) 0.0328(5) 0.063(5) Uani 1 1 d . . .
H26D H 0.9299 0.1135 0.0294 0.095 Uiso 1 1 calc R . .
H26E H 0.8490 0.0464 -0.0016 0.095 Uiso 1 1 calc R . .
H26F H 0.9666 0.0376 0.0414 0.095 Uiso 1 1 calc R . .
C27B C 1.0488(17) 0.2469(7) 0.0668(6) 0.053(4) Uani 1 1 d . . .
H27B H 1.1246 0.2338 0.0854 0.063 Uiso 1 1 calc R . .
C28B C 1.0581(14) 0.2687(7) 0.0152(5) 0.047(4) Uani 1 1 d . . .
H28B H 1.1376 0.2698 -0.0009 0.057 Uiso 1 1 calc R . .
C29B C 0.9467(17) 0.2884(7) -0.0110(5) 0.048(4) Uani 1 1 d . . .
C30B C 0.8315(16) 0.2852(7) 0.0135(6) 0.051(4) Uani 1 1 d . . .
H30B H 0.7541 0.2976 -0.0044 0.061 Uiso 1 1 calc R . .
C31B C 0.8314(15) 0.2635(6) 0.0648(6) 0.047(4) Uani 1 1 d . . .
H31B H 0.7537 0.2624 0.0822 0.057 Uiso 1 1 calc R . .
C32B C 0.9113(16) 0.3681(6) -0.2137(6) 0.047(4) Uani 1 1 d . . .
H32B H 0.8314 0.3759 -0.2320 0.056 Uiso 1 1 calc R . .
C33B C 0.9119(14) 0.3521(7) -0.1622(5) 0.045(4) Uani 1 1 d . . .
H33B H 0.8349 0.3487 -0.1446 0.054 Uiso 1 1 calc R . .
C34B C 1.0306(16) 0.3407(7) -0.1363(5) 0.047(4) Uani 1 1 d . . .
C35B C 1.1403(15) 0.3464(7) -0.1620(6) 0.045(4) Uani 1 1 d . . .
H35B H 1.2211 0.3391 -0.1442 0.054 Uiso 1 1 calc R . .
C36B C 1.1317(16) 0.3628(7) -0.2143(6) 0.048(4) Uani 1 1 d . . .
H36B H 1.2076 0.3667 -0.2326 0.058 Uiso 1 1 calc R . .
S1T S 0.3492(4) 0.1069(2) 0.10747(15) 0.0528(11) Uani 1 1 d . . .
O1T O 0.2590(10) 0.0545(5) 0.0794(4) 0.062(3) Uani 1 1 d . . .
O2T O 0.4543(10) 0.0814(6) 0.1372(4) 0.082(4) Uani 1 1 d . . .
O3T O 0.2931(10) 0.1674(5) 0.1337(4) 0.069(3) Uani 1 1 d . . .
C1T C 0.4244(17) 0.1405(10) 0.0542(8) 0.073(5) Uani 1 1 d . . .
F1T F 0.5143(10) 0.1891(5) 0.0718(4) 0.082(3) Uani 1 1 d . . .
F2T F 0.4836(9) 0.0880(6) 0.0224(3) 0.079(3) Uani 1 1 d . . .
F3T F 0.3402(9) 0.1655(5) 0.0197(4) 0.089(3) Uani 1 1 d . . .
S2T S 0.4937(4) 0.6207(2) 0.21916(17) 0.0626(12) Uani 1 1 d . . .
O4T O 0.5418(12) 0.6142(6) 0.1663(4) 0.089(4) Uani 1 1 d . . .
O5T O 0.3781(10) 0.6547(6) 0.2238(5) 0.090(4) Uani 1 1 d . . .
O6T O 0.5876(11) 0.6397(6) 0.2638(5) 0.083(3) Uani 1 1 d . . .
C2T C 0.4460(19) 0.5312(9) 0.2242(8) 0.070(5) Uani 1 1 d . . .
F4T F 0.4037(10) 0.5245(5) 0.2734(4) 0.085(3) Uani 1 1 d . . .
F5T F 0.5414(11) 0.4892(5) 0.2187(5) 0.112(4) Uani 1 1 d . . .
F6T F 0.3540(12) 0.5053(6) 0.1884(5) 0.112(4) Uani 1 1 d . . .
S3T S 0.9481(4) 0.8415(2) 0.26678(16) 0.0539(11) Uani 1 1 d . . .
O7T O 1.0134(9) 0.8248(5) 0.2180(4) 0.059(3) Uani 1 1 d . . .
O8T O 0.8230(10) 0.8081(5) 0.2668(4) 0.066(3) Uani 1 1 d . . .
O9T O 1.0287(10) 0.8443(5) 0.3170(4) 0.069(3) Uani 1 1 d . . .
C3T C 0.912(2) 0.9336(9) 0.2658(7) 0.072(5) Uani 1 1 d . . .
F7T F 0.8469(10) 0.9426(5) 0.2211(4) 0.092(3) Uani 1 1 d . . .
F8T F 0.8462(11) 0.9577(5) 0.3072(5) 0.100(3) Uani 1 1 d . . .
F9T F 1.0190(10) 0.9727(5) 0.2701(5) 0.091(3) Uani 1 1 d . . .
S4T S 0.9361(5) 0.3718(3) 0.38863(17) 0.0839(17) Uani 0.50 1 d P A 1
O10T O 0.8538(9) 0.3161(5) 0.3623(4) 0.056(3) Uani 0.50 1 d P A 1
O11T O 0.845(2) 0.4241(11) 0.4196(9) 0.045(6) Uani 0.50 1 d P A 1
O12T O 1.0098(14) 0.4122(7) 0.3623(4) 0.104(5) Uani 0.50 1 d P A 1
C4T C 1.017(3) 0.3387(15) 0.4428(13) 0.038(9) Uani 0.50 1 d P A 1
F10T F 1.092(3) 0.2927(13) 0.4257(8) 0.069(8) Uani 0.50 1 d P A 1
F11T F 0.9365(11) 0.3174(6) 0.4776(4) 0.104(4) Uani 0.50 1 d P A 1
F12T F 1.0933(19) 0.3882(12) 0.4755(8) 0.046(5) Uani 0.50 1 d P A 1
S42T S 0.9361(5) 0.3718(3) 0.38863(17) 0.0839(17) Uani 0.50 1 d P B 2
O102 O 0.8538(9) 0.3161(5) 0.3623(4) 0.056(3) Uani 0.50 1 d P B 2
O112 O 1.088(3) 0.315(2) 0.3961(16) 0.123(14) Uani 0.50 1 d P B 2
O122 O 1.0098(14) 0.4122(7) 0.3623(4) 0.104(5) Uani 0.50 1 d P B 2
C42T C 0.940(8) 0.389(3) 0.4566(19) 0.14(3) Uani 0.50 1 d P B 2
F102 F 0.830(4) 0.4290(19) 0.4571(17) 0.159(16) Uani 0.50 1 d P B 2
F112 F 0.9365(11) 0.3174(6) 0.4776(4) 0.104(4) Uani 0.50 1 d P B 2
F122 F 1.038(4) 0.4274(19) 0.4810(11) 0.116(10) Uani 0.50 1 d P B 2

loop_
_atom_site_aniso_label
_atom_site_aniso_U_11
_atom_site_aniso_U_22
_atom_site_aniso_U_33
_atom_site_aniso_U_23
_atom_site_aniso_U_13
_atom_site_aniso_U_12
Ru1 0.0475(9) 0.0412(8) 0.0315(7) 0.0120(5) -0.0028(6) 0.0023(5)
Ru2 0.0469(9) 0.0429(8) 0.0310(7) 0.0118(5) -0.0019(5) 0.0012(6)
Ru3 0.0525(9) 0.0416(8) 0.0339(7) 0.0116(5) 0.0001(6) 0.0027(6)
Ru4 0.0444(9) 0.0429(8) 0.0323(7) 0.0116(5) -0.0003(5) 0.0020(6)
O1A 0.040(6) 0.037(6) 0.044(5) 0.012(5) 0.000(4) -0.005(4)
O2A 0.049(6) 0.035(5) 0.037(5) 0.008(5) -0.009(5) 0.004(5)
O3A 0.052(6) 0.041(6) 0.037(5) 0.015(5) -0.001(4) 0.000(5)
O4A 0.049(6) 0.040(6) 0.034(5) 0.012(4) -0.001(4) -0.001(5)
N1A 0.053(9) 0.047(7) 0.027(6) 0.016(5) -0.001(7) 0.000(6)
N2A 0.046(9) 0.041(7) 0.042(7) 0.010(5) 0.005(8) 0.004(6)
N3A 0.061(10) 0.065(8) 0.037(9) 0.017(6) 0.006(7) 0.008(7)
N4A 0.066(10) 0.057(8) 0.032(8) 0.013(6) -0.003(7) 0.009(7)
C1A 0.048(12) 0.041(10) 0.027(8) 0.013(7) -0.003(7) 0.000(8)
C2A 0.053(12) 0.043(10) 0.024(7) 0.019(7) -0.011(7) -0.002(9)
C3A 0.052(10) 0.043(9) 0.026(7) 0.016(7) 0.006(7) 0.016(9)
C4A 0.073(13) 0.032(9) 0.016(7) 0.011(7) -0.007(7) 0.006(9)
C5A 0.035(11) 0.047(11) 0.031(8) 0.022(8) 0.009(7) 0.004(8)
C6A 0.051(10) 0.053(10) 0.041(8) 0.029(8) 0.002(8) 0.007(9)
C7A 0.047(11) 0.052(9) 0.027(7) 0.011(7) -0.013(7) -0.001(8)
C8A 0.041(11) 0.053(9) 0.036(8) 0.001(7) 0.005(7) -0.004(8)
C9A 0.053(11) 0.043(9) 0.032(8) -0.002(7) -0.006(7) 0.001(7)
C10A 0.070(13) 0.038(9) 0.021(7) 0.003(6) -0.012(7) 0.003(9)
C11A 0.059(12) 0.046(9) 0.027(8) 0.018(7) -0.013(7) -0.012(8)
C12A 0.040(10) 0.050(9) 0.037(8) 0.007(7) -0.008(7) -0.002(7)
C13A 0.044(10) 0.070(10) 0.056(9) 0.020(8) -0.007(8) -0.002(8)
C14A 0.069(12) 0.053(9) 0.045(9) 0.012(8) 0.002(8) 0.010(9)
C15A 0.059(11) 0.066(10) 0.043(9) 0.021(7) -0.001(8) 0.007(8)
C16A 0.076(12) 0.056(10) 0.048(9) 0.008(8) 0.005(8) 0.021(8)
C17A 0.059(12) 0.043(9) 0.036(9) 0.021(7) 0.000(9) -0.007(7)
C18A 0.040(12) 0.054(9) 0.054(11) 0.019(8) 0.000(8) -0.011(7)
C19A 0.048(10) 0.051(9) 0.038(9) 0.033(7) 0.000(8) 0.009(7)
C20A 0.068(13) 0.034(8) 0.050(10) 0.015(7) 0.003(9) 0.011(8)
C21A 0.040(11) 0.044(8) 0.042(10) 0.026(7) 0.001(7) 0.006(7)
C22A 0.046(10) 0.044(8) 0.046(10) 0.016(7) 0.009(8) -0.003(7)
C23A 0.067(12) 0.083(11) 0.039(9) 0.016(8) 0.006(8) 0.002(9)
C24A 0.062(11) 0.055(10) 0.052(10) 0.022(8) 0.013(8) 0.004(8)
C25A 0.051(11) 0.072(11) 0.070(11) 0.002(9) -0.003(8) 0.010(8)
C26A 0.071(12) 0.061(10) 0.031(8) 0.003(7) -0.008(8) -0.003(8)
C27A 0.052(11) 0.052(9) 0.027(9) 0.010(7) 0.001(8) 0.006(7)
C28A 0.034(10) 0.055(9) 0.052(11) 0.016(7) -0.011(8) 0.000(7)
C29A 0.074(14) 0.049(9) 0.026(9) 0.010(7) 0.022(10) 0.007(8)
C30A 0.066(12) 0.060(10) 0.027(9) 0.003(7) -0.010(9) 0.017(8)
C31A 0.033(10) 0.060(10) 0.057(11) 0.003(8) 0.002(8) -0.001(7)
C32A 0.042(11) 0.038(8) 0.050(10) 0.014(7) -0.001(9) 0.002(7)
C33A 0.049(11) 0.052(9) 0.032(9) 0.016(7) 0.006(7) 0.006(7)
C34A 0.051(11) 0.048(9) 0.040(10) 0.019(7) 0.005(9) 0.010(7)
C35A 0.051(11) 0.063(10) 0.047(10) 0.015(8) -0.004(9) 0.014(8)
C36A 0.056(12) 0.055(9) 0.031(9) 0.015(7) -0.005(7) 0.009(7)
O1B 0.053(7) 0.038(6) 0.039(5) 0.014(5) 0.002(5) 0.000(5)
O2B 0.047(6) 0.045(6) 0.034(5) 0.008(5) 0.003(4) 0.001(5)
O3B 0.050(6) 0.039(6) 0.046(6) 0.015(5) 0.000(5) 0.003(5)
O4B 0.042(6) 0.036(6) 0.038(5) 0.010(4) 0.000(4) -0.002(5)
N1B 0.024(8) 0.059(7) 0.035(7) 0.017(5) 0.013(7) 0.000(6)
N2B 0.039(9) 0.045(7) 0.055(8) 0.013(6) -0.002(8) 0.000(6)
N3B 0.063(10) 0.062(8) 0.034(8) 0.015(6) -0.005(7) -0.007(7)
N4B 0.054(9) 0.052(7) 0.042(8) 0.011(6) 0.001(7) 0.002(6)
C1B 0.047(11) 0.045(10) 0.039(8) 0.025(8) 0.005(8) 0.005(9)
C2B 0.077(13) 0.036(9) 0.017(7) 0.017(7) 0.005(8) 0.008(9)
C3B 0.040(9) 0.043(10) 0.038(8) 0.011(7) 0.003(7) 0.002(8)
C4B 0.057(12) 0.036(10) 0.032(8) 0.016(7) -0.001(7) 0.001(9)
C5B 0.047(11) 0.038(10) 0.025(7) 0.014(7) -0.009(7) -0.003(8)
C6B 0.045(10) 0.049(10) 0.032(8) 0.017(7) 0.005(7) 0.005(9)
C7B 0.070(12) 0.048(9) 0.024(7) 0.009(7) -0.010(7) 0.019(8)
C8B 0.077(14) 0.039(9) 0.035(8) 0.005(7) -0.011(8) 0.009(8)
C9B 0.053(12) 0.058(10) 0.028(8) -0.003(7) -0.001(7) -0.008(8)
C10B 0.063(12) 0.048(9) 0.022(7) 0.014(7) -0.001(7) 0.006(8)
C11B 0.058(13) 0.046(9) 0.033(8) 0.008(7) -0.004(7) 0.005(8)
C12B 0.070(14) 0.042(9) 0.037(8) 0.008(7) -0.003(8) -0.007(8)
C13B 0.070(13) 0.056(10) 0.050(9) 0.004(7) -0.007(8) 0.002(8)
C14B 0.061(13) 0.065(11) 0.035(9) 0.017(7) 0.008(7) 0.007(8)
C15B 0.089(14) 0.072(12) 0.051(10) -0.015(8) 0.013(9) -0.005(10)
C16B 0.092(15) 0.083(13) 0.075(12) 0.002(10) 0.035(10) 0.008(10)
C17B 0.044(11) 0.028(7) 0.043(9) 0.013(6) 0.002(8) -0.003(6)
C18B 0.046(10) 0.040(8) 0.051(10) 0.025(7) 0.003(8) 0.000(7)
C19B 0.059(12) 0.046(9) 0.041(10) 0.023(7) 0.004(8) -0.001(7)
C20B 0.065(12) 0.048(9) 0.025(8) 0.010(7) 0.005(8) 0.009(8)
C21B 0.060(11) 0.034(8) 0.051(10) 0.017(7) -0.003(9) 0.002(7)
C22B 0.051(11) 0.037(8) 0.048(10) 0.021(7) -0.002(8) 0.003(7)
C23B 0.074(12) 0.073(11) 0.036(9) 0.004(8) -0.008(8) 0.012(9)
C24B 0.037(9) 0.052(9) 0.049(10) 0.010(7) 0.007(8) 0.002(7)
C25B 0.068(12) 0.064(11) 0.078(12) 0.011(9) -0.008(9) -0.018(9)
C26B 0.092(13) 0.053(10) 0.039(9) -0.004(7) -0.014(9) 0.000(8)
C27B 0.067(13) 0.055(10) 0.036(9) 0.010(7) -0.007(9) 0.010(8)
C28B 0.041(10) 0.061(9) 0.043(9) 0.015(7) 0.007(8) 0.005(7)
C29B 0.066(13) 0.047(9) 0.032(9) 0.009(7) 0.000(9) -0.005(8)
C30B 0.052(12) 0.065(10) 0.040(9) 0.024(8) -0.003(8) 0.008(8)
C31B 0.056(11) 0.040(8) 0.045(10) 0.008(7) -0.003(8) -0.005(7)
C32B 0.043(12) 0.040(9) 0.057(11) 0.011(7) -0.010(9) 0.000(7)
C33B 0.051(11) 0.052(9) 0.035(9) 0.017(7) 0.004(8) 0.002(7)
C34B 0.053(12) 0.054(9) 0.038(9) 0.025(7) -0.005(9) 0.003(7)
C35B 0.037(11) 0.059(10) 0.046(10) 0.022(7) 0.010(8) 0.001(7)
C36B 0.063(13) 0.040(9) 0.043(10) 0.013(7) 0.011(8) -0.004(7)
S1T 0.052(3) 0.063(3) 0.045(2) 0.017(2) 0.003(2) 0.006(2)
O1T 0.067(7) 0.049(6) 0.067(7) -0.003(5) 0.006(6) -0.007(5)
O2T 0.064(8) 0.126(10) 0.069(7) 0.059(7) -0.008(6) 0.023(7)
O3T 0.068(8) 0.064(7) 0.070(7) -0.007(6) 0.006(6) 0.003(6)
C1T 0.063(13) 0.080(13) 0.080(13) 0.039(11) -0.021(11) 0.005(11)
F1T 0.074(7) 0.092(7) 0.083(7) 0.017(6) 0.020(6) -0.020(6)
F2T 0.069(7) 0.119(8) 0.047(5) 0.010(5) 0.012(5) 0.003(6)
F3T 0.091(8) 0.120(8) 0.068(6) 0.057(6) 0.003(6) 0.013(6)
S2T 0.049(3) 0.077(3) 0.068(3) 0.038(2) -0.004(2) 0.004(2)
O4T 0.097(10) 0.121(10) 0.057(8) 0.040(7) 0.004(7) -0.014(7)
O5T 0.042(8) 0.096(9) 0.146(11) 0.062(8) 0.010(7) 0.007(6)
O6T 0.083(9) 0.092(8) 0.077(8) 0.027(6) -0.006(7) 0.004(6)
C2T 0.076(14) 0.071(12) 0.069(13) 0.030(10) -0.001(11) 0.009(11)
F4T 0.107(8) 0.071(6) 0.087(7) 0.039(5) 0.021(6) 0.004(5)
F5T 0.099(9) 0.079(7) 0.168(12) 0.035(7) 0.036(8) 0.033(7)
F6T 0.122(10) 0.105(8) 0.104(8) 0.020(7) -0.020(8) -0.033(7)
S3T 0.052(3) 0.057(3) 0.056(3) 0.021(2) 0.001(2) 0.005(2)
O7T 0.055(7) 0.076(7) 0.051(6) 0.020(5) 0.013(5) 0.004(5)
O8T 0.039(7) 0.078(7) 0.087(8) 0.026(6) 0.009(6) -0.003(5)
O9T 0.072(8) 0.087(8) 0.054(7) 0.029(6) -0.002(6) 0.008(6)
C3T 0.093(16) 0.058(11) 0.059(12) 0.005(9) -0.031(12) 0.003(11)
F7T 0.098(8) 0.075(7) 0.102(8) 0.028(6) -0.028(7) 0.017(5)
F8T 0.108(9) 0.079(7) 0.115(9) -0.002(6) 0.033(7) 0.023(6)
F9T 0.081(8) 0.055(6) 0.138(9) 0.024(6) -0.008(7) -0.009(6)
S4T 0.119(5) 0.086(3) 0.045(3) 0.028(3) -0.022(3) -0.040(3)
O10T 0.055(7) 0.065(7) 0.048(6) 0.008(5) -0.002(5) -0.005(5)
O11T 0.028(12) 0.041(12) 0.060(15) -0.031(12) 0.029(12) 0.013(9)
O12T 0.146(13) 0.121(10) 0.046(7) 0.040(7) -0.010(7) -0.060(9)
C4T 0.013(18) 0.030(18) 0.08(3) 0.023(18) 0.026(19) 0.014(17)
F10T 0.089(18) 0.095(15) 0.029(11) 0.040(11) -0.020(11) 0.016(12)
F11T 0.092(9) 0.167(11) 0.063(6) 0.070(7) -0.009(6) -0.031(7)
F12T 0.047(14) 0.067(14) 0.025(10) 0.015(10) -0.002(9) -0.003(11)
S42T 0.119(5) 0.086(3) 0.045(3) 0.028(3) -0.022(3) -0.040(3)
O102 0.055(7) 0.065(7) 0.048(6) 0.008(5) -0.002(5) -0.005(5)
O112 0.038(18) 0.17(4) 0.13(3) -0.08(3) 0.01(2) 0.00(2)
O122 0.146(13) 0.121(10) 0.046(7) 0.040(7) -0.010(7) -0.060(9)
C42T 0.23(8) 0.14(5) 0.06(3) 0.04(4) -0.05(5) -0.05(6)
F102 0.16(3) 0.13(3) 0.17(3) -0.05(3) 0.00(3) 0.06(2)
F112 0.092(9) 0.167(11) 0.063(6) 0.070(7) -0.009(6) -0.031(7)
F122 0.13(3) 0.17(3) 0.046(14) 0.006(19) -0.001(17) -0.04(2)

loop_
_atom_type_symbol
_atom_type_description
_atom_type_scat_dispersion_real
_atom_type_scat_dispersion_imag
_atom_type_scat_source
C C 0.0033 0.0016 'International Tables Vol C Tables 4.2.6.8 and 6.1.1.4'
H H 0.0000 0.0000 'International Tables Vol C Tables 4.2.6.8 and 6.1.1.4'
N N 0.0061 0.0033 'International Tables Vol C Tables 4.2.6.8 and 6.1.1.4'
O O 0.0106 0.0060 'International Tables Vol C Tables 4.2.6.8 and 6.1.1.4'
F F 0.0171 0.0103 'International Tables Vol C Tables 4.2.6.8 and 6.1.1.4'
S S 0.1246 0.1234 'International Tables Vol C Tables 4.2.6.8 and 6.1.1.4'
Ru Ru -1.2594 0.8363 'International Tables Vol C Tables 4.2.6.8 and 6.1.1.4'

loop_
_geom_angle_atom_site_label_1
_geom_angle_atom_site_label_2
_geom_angle_atom_site_label_3
_geom_angle
_geom_angle_site_symmetry_1
_geom_angle_site_symmetry_3
O2A Ru1 O1A 77.3(4) . .
O2A Ru1 N2A 83.4(4) . 2_656
O1A Ru1 N2A 83.3(4) . 2_656
O2A Ru1 C12A 105.5(5) . .
O1A Ru1 C12A 174.5(4) . .
N2A Ru1 C12A 101.6(5) 2_656 .
O2A Ru1 C7A 87.7(4) . .
O1A Ru1 C7A 138.0(4) . .
N2A Ru1 C7A 134.1(5) 2_656 .
C12A Ru1 C7A 38.6(5) . .
O2A Ru1 C9A 132.6(4) . .
O1A Ru1 C9A 92.8(4) . .
N2A Ru1 C9A 142.1(5) 2_656 .
C12A Ru1 C9A 81.8(5) . .
C7A Ru1 C9A 69.0(5) . .
O2A Ru1 C11A 141.5(5) . .
O1A Ru1 C11A 140.0(5) . .
N2A Ru1 C11A 91.2(4) 2_656 .
C12A Ru1 C11A 38.4(5) . .
C7A Ru1 C11A 69.0(5) . .
C9A Ru1 C11A 68.0(5) . .
O2A Ru1 C10A 169.6(4) . .
O1A Ru1 C10A 107.1(5) . .
N2A Ru1 C10A 106.3(4) 2_656 .
C12A Ru1 C10A 69.4(5) . .
C7A Ru1 C10A 82.7(5) . .
C9A Ru1 C10A 39.1(5) . .
C11A Ru1 C10A 37.1(5) . .
O2A Ru1 C8A 100.6(4) . .
O1A Ru1 C8A 106.8(4) . .
N2A Ru1 C8A 169.7(5) 2_656 .
C12A Ru1 C8A 68.2(5) . .
C7A Ru1 C8A 37.6(5) . .
C9A Ru1 C8A 37.7(5) . .
C11A Ru1 C8A 79.7(5) . .
C10A Ru1 C8A 69.2(5) . .
O3A Ru2 O4A 76.7(4) . .
O3A Ru2 N1A 85.6(4) . .
O4A Ru2 N1A 84.1(4) . .
O3A Ru2 C22A 150.4(4) . .
O4A Ru2 C22A 94.2(5) . .
N1A Ru2 C22A 122.0(5) . .
O3A Ru2 C19A 96.3(5) . .
O4A Ru2 C19A 157.1(4) . .
N1A Ru2 C19A 117.4(5) . .
C22A Ru2 C19A 81.2(5) . .
O3A Ru2 C18A 91.5(4) . .
O4A Ru2 C18A 120.3(5) . .
N1A Ru2 C18A 154.0(5) . .
C22A Ru2 C18A 68.5(5) . .
C19A Ru2 C18A 37.3(5) . .
O3A Ru2 C21A 163.1(5) . .
O4A Ru2 C21A 120.2(5) . .
N1A Ru2 C21A 95.2(4) . .
C22A Ru2 C21A 37.8(5) . .
C19A Ru2 C21A 68.4(5) . .
C18A Ru2 C21A 80.4(5) . .
O3A Ru2 C17A 112.6(4) . .
O4A Ru2 C17A 94.6(5) . .
N1A Ru2 C17A 161.0(5) . .
C22A Ru2 C17A 39.1(5) . .
C19A Ru2 C17A 67.7(5) . .
C18A Ru2 C17A 37.0(5) . .
C21A Ru2 C17A 69.0(5) . .
O3A Ru2 C20A 125.8(5) . .
O4A Ru2 C20A 157.0(5) . .
N1A Ru2 C20A 92.2(4) . .
C22A Ru2 C20A 68.5(6) . .
C19A Ru2 C20A 38.9(5) . .
C18A Ru2 C20A 68.7(5) . .
C21A Ru2 C20A 37.4(5) . .
C17A Ru2 C20A 81.5(5) . .
O2B Ru3 O1B 77.4(4) . .
O2B Ru3 N2B 83.3(4) . 2_765
O1B Ru3 N2B 83.8(4) . 2_765
O2B Ru3 C7B 157.6(4) . .
O1B Ru3 C7B 94.8(4) . .
N2B Ru3 C7B 117.1(5) 2_765 .
O2B Ru3 C8B 119.7(5) . .
O1B Ru3 C8B 92.0(5) . .
N2B Ru3 C8B 155.2(6) 2_765 .
C7B Ru3 C8B 38.8(5) . .
O2B Ru3 C12B 158.2(5) . .
O1B Ru3 C12B 123.7(5) . .
N2B Ru3 C12B 93.2(5) 2_765 .
C7B Ru3 C12B 38.3(5) . .
C8B Ru3 C12B 68.9(5) . .
O2B Ru3 C11B 120.5(5) . .
O1B Ru3 C11B 162.0(5) . .
N2B Ru3 C11B 96.0(5) 2_765 .
C7B Ru3 C11B 69.1(5) . .
C8B Ru3 C11B 80.5(5) . .
C12B Ru3 C11B 38.3(5) . .
O2B Ru3 C10B 94.5(5) . .
O1B Ru3 C10B 151.7(4) . .
N2B Ru3 C10B 122.5(5) 2_765 .
C7B Ru3 C10B 82.4(5) . .
C8B Ru3 C10B 68.3(6) . .
C12B Ru3 C10B 69.3(6) . .
C11B Ru3 C10B 37.9(5) . .
O2B Ru3 C9B 95.4(5) . .
O1B Ru3 C9B 115.0(5) . .
N2B Ru3 C9B 160.5(5) 2_765 .
C7B Ru3 C9B 68.6(5) . .
C8B Ru3 C9B 36.8(5) . .
C12B Ru3 C9B 80.8(5) . .
C11B Ru3 C9B 67.8(5) . .
C10B Ru3 C9B 38.0(5) . .
O3B Ru4 O4B 77.0(4) . .
O3B Ru4 N1B 83.9(4) . .
O4B Ru4 N1B 83.3(4) . .
O3B Ru4 C21B 147.5(4) . .
O4B Ru4 C21B 92.3(4) . .
N1B Ru4 C21B 125.9(5) . .
O3B Ru4 C22B 165.6(5) . .
O4B Ru4 C22B 117.3(5) . .
N1B Ru4 C22B 98.1(5) . .
C21B Ru4 C22B 38.2(5) . .
O3B Ru4 C18B 98.4(4) . .
O4B Ru4 C18B 159.4(4) . .
N1B Ru4 C18B 116.5(5) . .
C21B Ru4 C18B 80.8(5) . .
C22B Ru4 C18B 67.9(5) . .
O3B Ru4 C19B 90.9(4) . .
O4B Ru4 C19B 121.1(4) . .
N1B Ru4 C19B 153.3(5) . .
C21B Ru4 C19B 68.2(5) . .
C22B Ru4 C19B 81.0(5) . .
C18B Ru4 C19B 38.4(5) . .
O3B Ru4 C20B 110.9(4) . .
O4B Ru4 C20B 93.9(4) . .
N1B Ru4 C20B 164.1(5) . .
C21B Ru4 C20B 38.4(5) . .
C22B Ru4 C20B 69.2(5) . .
C18B Ru4 C20B 68.7(5) . .
C19B Ru4 C20B 37.5(5) . .
O3B Ru4 C17B 128.3(5) . .
O4B Ru4 C17B 154.3(5) . .
N1B Ru4 C17B 93.9(4) . .
C21B Ru4 C17B 68.6(5) . .
C22B Ru4 C17B 37.6(5) . .
C18B Ru4 C17B 37.8(5) . .
C19B Ru4 C17B 69.0(5) . .
C20B Ru4 C17B 81.8(5) . .
C1A O1A Ru1 115.2(9) . .
C2A O2A Ru1 115.4(9) . .
C4A O3A Ru2 115.7(9) . .
C5A O4A Ru2 116.5(9) . .
C31A N1A C27A 118.6(11) . .
C31A N1A Ru2 121.9(10) . .
C27A N1A Ru2 119.4(9) . .
C36A N2A C32A 120.1(12) . .
C36A N2A Ru1 120.9(10) . 2_656
C32A N2A Ru1 118.8(9) . 2_656
N4A N3A C29A 111.6(12) . .
N3A N4A C34A 114.0(12) . .
O1A C1A C6A 124.7(14) . .
O1A C1A C2A 115.9(12) . .
C6A C1A C2A 119.3(13) . .
O2A C2A C3A 122.7(14) . .
O2A C2A C1A 116.0(12) . .
C3A C2A C1A 121.3(13) . .
C4A C3A C2A 117.7(14) . .
O3A C4A C3A 122.8(14) . .
O3A C4A C5A 115.7(12) . .
C3A C4A C5A 121.5(13) . .
O4A C5A C6A 126.6(14) . .
O4A C5A C4A 113.9(12) . .
C6A C5A C4A 119.5(14) . .
C5A C6A C1A 119.9(14) . .
C8A C7A C12A 118.6(13) . .
C8A C7A C13A 122.9(12) . .
C12A C7A C13A 118.4(13) . .
C8A C7A Ru1 71.9(7) . .
C12A C7A Ru1 70.2(7) . .
C13A C7A Ru1 126.4(9) . .
C7A C8A C9A 121.9(13) . .
C7A C8A Ru1 70.5(7) . .
C9A C8A Ru1 70.5(7) . .
C8A C9A C10A 119.7(14) . .
C8A C9A Ru1 71.8(8) . .
C10A C9A Ru1 70.7(7) . .
C11A C10A C9A 117.6(13) . .
C11A C10A C14A 122.8(12) . .
C9A C10A C14A 119.4(14) . .
C11A C10A Ru1 71.3(8) . .
C9A C10A Ru1 70.2(7) . .
C14A C10A Ru1 133.7(9) . .
C10A C11A C12A 122.9(13) . .
C10A C11A Ru1 71.6(8) . .
C12A C11A Ru1 70.1(8) . .
C11A C12A C7A 119.2(13) . .
C11A C12A Ru1 71.5(7) . .
C7A C12A Ru1 71.2(7) . .
C10A C14A C16A 109.9(11) . .
C10A C14A C15A 114.7(12) . .
C16A C14A C15A 113.8(12) . .
C18A C17A C22A 117.3(13) . .
C18A C17A C23A 121.6(13) . .
C22A C17A C23A 120.8(15) . .
C18A C17A Ru2 70.6(7) . .
C22A C17A Ru2 68.0(7) . .
C23A C17A Ru2 126.9(9) . .
C19A C18A C17A 122.0(13) . .
C19A C18A Ru2 70.6(7) . .
C17A C18A Ru2 72.4(8) . .
C18A C19A C20A 121.3(14) . .
C18A C19A Ru2 72.1(8) . .
C20A C19A Ru2 72.5(7) . .
C21A C20A C19A 117.1(13) . .
C21A C20A C24A 125.8(13) . .
C19A C20A C24A 117.1(14) . .
C21A C20A Ru2 70.6(8) . .
C19A C20A Ru2 68.7(7) . .
C24A C20A Ru2 131.2(9) . .
C22A C21A C20A 120.8(13) . .
C22A C21A Ru2 69.0(7) . .
C20A C21A Ru2 72.0(8) . .
C21A C22A C17A 121.2(14) . .
C21A C22A Ru2 73.3(8) . .
C17A C22A Ru2 72.9(8) . .
C20A C24A C25A 109.4(11) . .
C20A C24A C26A 112.8(13) . .
C25A C24A C26A 110.1(12) . .
N1A C27A C28A 122.3(13) . .
C29A C28A C27A 118.9(14) . .
C28A C29A C30A 120.5(13) . .
C28A C29A N3A 126.7(15) . .
C30A C29A N3A 112.8(14) . .
C31A C30A C29A 117.4(13) . .
N1A C31A C30A 122.1(14) . .
N2A C32A C33A 122.3(13) . .
C32A C33A C34A 118.9(14) . .
C33A C34A C35A 118.7(12) . .
C33A C34A N4A 125.8(14) . .
C35A C34A N4A 115.4(13) . .
C36A C35A C34A 119.2(13) . .
N2A C36A C35A 120.7(14) . .
C1B O1B Ru3 116.6(9) . .
C2B O2B Ru3 116.2(9) . .
C4B O3B Ru4 115.9(9) . .
C5B O4B Ru4 116.0(8) . .
C27B N1B C31B 119.6(11) . .
C27B N1B Ru4 121.3(9) . .
C31B N1B Ru4 119.1(10) . .
C32B N2B C36B 118.7(12) . .
C32B N2B Ru3 120.9(9) . 2_765
C36B N2B Ru3 120.3(11) . 2_765
N4B N3B C29B 114.5(12) . .
N3B N4B C34B 113.4(12) . .
O1B C1B C6B 125.7(14) . .
O1B C1B C2B 114.8(13) . .
C6B C1B C2B 119.4(14) . .
O2B C2B C3B 124.4(14) . .
O2B C2B C1B 114.9(12) . .
C3B C2B C1B 120.7(13) . .
C4B C3B C2B 118.1(14) . .
O3B C4B C3B 123.1(14) . .
O3B C4B C5B 115.7(12) . .
C3B C4B C5B 121.2(13) . .
O4B C5B C6B 126.6(13) . .
O4B C5B C4B 114.0(12) . .
C6B C5B C4B 119.4(13) . .
C5B C6B C1B 120.5(14) . .
C12B C7B C8B 118.3(15) . .
C12B C7B C13B 121.0(14) . .
C8B C7B C13B 120.6(12) . .
C12B C7B Ru3 71.3(8) . .
C8B C7B Ru3 70.7(8) . .
C13B C7B Ru3 126.7(9) . .
C9B C8B C7B 121.4(13) . .
C9B C8B Ru3 72.7(8) . .
C7B C8B Ru3 70.5(7) . .
C8B C9B C10B 121.2(13) . .
C8B C9B Ru3 70.5(8) . .
C10B C9B Ru3 70.7(7) . .
C11B C10B C9B 118.3(14) . .
C11B C10B C14B 119.9(12) . .
C9B C10B C14B 121.8(13) . .
C11B C10B Ru3 71.0(8) . .
C9B C10B Ru3 71.4(8) . .
C14B C10B Ru3 131.1(9) . .
C10B C11B C12B 121.1(13) . .
C10B C11B Ru3 71.1(8) . .
C12B C11B Ru3 70.6(8) . .
C7B C12B C11B 119.6(13) . .
C7B C12B Ru3 70.4(8) . .
C11B C12B Ru3 71.2(8) . .
C10B C14B C15B 116.3(13) . .
C10B C14B C16B 107.0(13) . .
C15B C14B C16B 110.4(13) . .
C22B C17B C18B 118.3(12) . .
C22B C17B C24B 123.8(12) . .
C18B C17B C24B 117.9(12) . .
C22B C17B Ru4 70.0(7) . .
C18B C17B Ru4 69.9(7) . .
C24B C17B Ru4 132.6(8) . .
C17B C18B C19B 121.2(13) . .
C17B C18B Ru4 72.3(7) . .
C19B C18B Ru4 71.2(7) . .
C20B C19B C18B 120.3(13) . .
C20B C19B Ru4 71.4(8) . .
C18B C19B Ru4 70.4(7) . .
C19B C20B C21B 117.8(12) . .
C19B C20B C23B 121.8(13) . .
C21B C20B C23B 120.3(14) . .
C19B C20B Ru4 71.1(7) . .
C21B C20B Ru4 68.5(7) . .
C23B C20B Ru4 128.2(10) . .
C22B C21B C20B 122.4(13) . .
C22B C21B Ru4 72.7(7) . .
C20B C21B Ru4 73.1(8) . .
C21B C22B C17B 120.0(13) . .
C21B C22B Ru4 69.1(7) . .
C17B C22B Ru4 72.4(7) . .
C17B C24B C26B 113.3(11) . .
C17B C24B C25B 107.1(11) . .
C26B C24B C25B 110.8(12) . .
N1B C27B C28B 123.3(13) . .
C29B C28B C27B 117.3(14) . .
C28B C29B C30B 119.7(13) . .
C28B C29B N3B 125.1(16) . .
C30B C29B N3B 115.2(14) . .
C29B C30B C31B 119.1(13) . .
N1B C31B C30B 120.9(14) . .
N2B C32B C33B 123.6(13) . .
C32B C33B C34B 117.1(15) . .
C35B C34B C33B 120.7(13) . .
C35B C34B N4B 117.1(13) . .
C33B C34B N4B 122.1(15) . .
C34B C35B C36B 118.7(13) . .
N2B C36B C35B 121.2(14) . .
O2T S1T O3T 116.2(7) . .
O2T S1T O1T 115.0(7) . .
O3T S1T O1T 114.8(6) . .
O2T S1T C1T 102.5(7) . .
O3T S1T C1T 101.7(8) . .
O1T S1T C1T 103.8(8) . .
F1T C1T F3T 108.7(14) . .
F1T C1T F2T 106.3(15) . .
F3T C1T F2T 105.1(14) . .
F1T C1T S1T 113.5(13) . .
F3T C1T S1T 112.2(13) . .
F2T C1T S1T 110.6(11) . .
O5T S2T O6T 114.9(8) . .
O5T S2T O4T 115.3(8) . .
O6T S2T O4T 115.3(8) . .
O5T S2T C2T 102.6(8) . .
O6T S2T C2T 104.1(8) . .
O4T S2T C2T 101.9(8) . .
F6T C2T F5T 106.8(16) . .
F6T C2T F4T 105.9(16) . .
F5T C2T F4T 105.3(13) . .
F6T C2T S2T 113.7(12) . .
F5T C2T S2T 112.6(14) . .
F4T C2T S2T 112.0(12) . .
O7T S3T O8T 116.0(6) . .
O7T S3T O9T 114.7(6) . .
O8T S3T O9T 115.2(6) . .
O7T S3T C3T 102.7(8) . .
O8T S3T C3T 103.1(8) . .
O9T S3T C3T 102.3(7) . .
F7T C3T F9T 107.9(15) . .
F7T C3T F8T 108.0(16) . .
F9T C3T F8T 106.8(14) . .
F7T C3T S3T 111.7(11) . .
F9T C3T S3T 110.7(13) . .
F8T C3T S3T 111.5(13) . .
O12T S4T O10T 124.1(7) . .
O12T S4T O11T 104.2(11) . .
O10T S4T O11T 105.1(9) . .
O12T S4T C4T 114.7(11) . .
O10T S4T C4T 104.8(11) . .
O11T S4T C4T 101.3(13) . .
F10T C4T F11T 113(2) . .
F10T C4T F12T 105(3) . .
F11T C4T F12T 102(2) . .
F10T C4T S4T 111(2) . .
F11T C4T S4T 112.7(18) . .
F12T C4T S4T 112.5(19) . .
F122 C42T F102 109(6) . .

loop_
_geom_bond_atom_site_label_1
_geom_bond_atom_site_label_2
_geom_bond_distance
_geom_bond_site_symmetry_2
Ru1 O2A 2.079(8) .
Ru1 O1A 2.107(8) .
Ru1 N2A 2.115(11) 2_656
Ru1 C12A 2.155(13) .
Ru1 C7A 2.168(12) .
Ru1 C9A 2.169(13) .
Ru1 C11A 2.172(13) .
Ru1 C10A 2.176(13) .
Ru1 C8A 2.185(13) .
Ru2 O3A 2.065(9) .
Ru2 O4A 2.089(9) .
Ru2 N1A 2.111(10) .
Ru2 C22A 2.142(13) .
Ru2 C19A 2.164(13) .
Ru2 C18A 2.183(13) .
Ru2 C21A 2.197(13) .
Ru2 C17A 2.207(12) .
Ru2 C20A 2.216(13) .
Ru3 O2B 2.071(9) .
Ru3 O1B 2.079(9) .
Ru3 N2B 2.110(12) 2_765
Ru3 C7B 2.157(14) .
Ru3 C8B 2.159(13) .
Ru3 C12B 2.169(13) .
Ru3 C11B 2.178(13) .
Ru3 C10B 2.178(14) .
Ru3 C9B 2.187(13) .
Ru4 O3B 2.071(9) .
Ru4 O4B 2.090(8) .
Ru4 N1B 2.106(10) .
Ru4 C21B 2.143(13) .
Ru4 C22B 2.190(13) .
Ru4 C18B 2.190(13) .
Ru4 C19B 2.201(13) .
Ru4 C20B 2.204(12) .
Ru4 C17B 2.221(12) .
O1A C1A 1.257(15) .
O2A C2A 1.276(15) .
O3A C4A 1.268(15) .
O4A C5A 1.263(16) .
N1A C31A 1.342(17) .
N1A C27A 1.351(17) .
N2A C36A 1.331(17) .
N2A C32A 1.337(17) .
N2A Ru1 2.114(11) 2_656
N3A N4A 1.244(16) .
N3A C29A 1.433(17) .
N4A C34A 1.419(17) .
C1A C6A 1.396(19) .
C1A C2A 1.507(19) .
C2A C3A 1.394(18) .
C3A C4A 1.386(19) .
C4A C5A 1.515(19) .
C5A C6A 1.371(19) .
C7A C8A 1.403(19) .
C7A C12A 1.428(18) .
C7A C13A 1.515(19) .
C8A C9A 1.407(19) .
C9A C10A 1.455(18) .
C10A C11A 1.382(19) .
C10A C14A 1.48(2) .
C11A C12A 1.424(19) .
C14A C16A 1.528(18) .
C14A C15A 1.54(2) .
C17A C18A 1.394(19) .
C17A C22A 1.457(19) .
C17A C23A 1.514(19) .
C18A C19A 1.389(19) .
C19A C20A 1.46(2) .
C20A C21A 1.415(19) .
C20A C24A 1.51(2) .
C21A C22A 1.406(18) .
C24A C25A 1.509(19) .
C24A C26A 1.558(19) .
C27A C28A 1.371(18) .
C28A C29A 1.351(19) .
C29A C30A 1.40(2) .
C30A C31A 1.386(19) .
C32A C33A 1.370(18) .
C33A C34A 1.382(19) .
C34A C35A 1.393(19) .
C35A C36A 1.391(18) .
O1B C1B 1.269(16) .
O2B C2B 1.285(15) .
O3B C4B 1.262(15) .
O4B C5B 1.269(15) .
N1B C27B 1.312(17) .
N1B C31B 1.358(17) .
N2B C32B 1.338(17) .
N2B C36B 1.352(18) .
N2B Ru3 2.110(12) 2_765
N3B N4B 1.246(15) .
N3B C29B 1.422(18) .
N4B C34B 1.458(17) .
C1B C6B 1.372(19) .
C1B C2B 1.52(2) .
C2B C3B 1.396(19) .
C3B C4B 1.369(18) .
C4B C5B 1.527(19) .
C5B C6B 1.370(19) .
C7B C12B 1.420(19) .
C7B C8B 1.43(2) .
C7B C13B 1.51(2) .
C8B C9B 1.37(2) .
C9B C10B 1.420(19) .
C10B C11B 1.414(19) .
C10B C14B 1.49(2) .
C11B C12B 1.42(2) .
C14B C15B 1.52(2) .
C14B C16B 1.54(2) .
C17B C22B 1.421(18) .
C17B C18B 1.431(18) .
C17B C24B 1.489(18) .
C18B C19B 1.443(19) .
C19B C20B 1.414(19) .
C20B C21B 1.429(19) .
C20B C23B 1.485(19) .
C21B C22B 1.420(18) .
C24B C26B 1.535(19) .
C24B C25B 1.56(2) .
C27B C28B 1.415(19) .
C28B C29B 1.386(19) .
C29B C30B 1.394(19) .
C30B C31B 1.400(19) .
C32B C33B 1.359(19) .
C33B C34B 1.396(19) .
C34B C35B 1.363(19) .
C35B C36B 1.381(18) .
S1T O2T 1.423(10) .
S1T O3T 1.429(11) .
S1T O1T 1.434(10) .
S1T C1T 1.779(19) .
C1T F1T 1.317(19) .
C1T F3T 1.336(17) .
C1T F2T 1.39(2) .
S2T O5T 1.402(12) .
S2T O6T 1.427(12) .
S2T O4T 1.432(12) .
S2T C2T 1.818(18) .
C2T F6T 1.300(19) .
C2T F5T 1.315(19) .
C2T F4T 1.352(19) .
S3T O7T 1.439(10) .
S3T O8T 1.442(11) .
S3T O9T 1.448(10) .
S3T C3T 1.846(17) .
C3T F7T 1.300(17) .
C3T F9T 1.32(2) .
C3T F8T 1.32(2) .
S4T O12T 1.349(12) .
S4T O10T 1.413(10) .
S4T O11T 1.577(19) .
S4T C4T 1.75(3) .
C4T F10T 1.27(3) .
C4T F11T 1.34(3) .
C4T F12T 1.37(4) .
C42T F122 1.31(6) .
C42T F102 1.40(8) .

loop_
_platon_squeeze_void_nr
_platon_squeeze_void_average_x
_platon_squeeze_void_average_y
_platon_squeeze_void_average_z
_platon_squeeze_void_volume
_platon_squeeze_void_count_electrons
1 0.001 0.000 0.500 562.4 30.7
2 -0.017 0.500 0.000 491.9 6.2
